data_7001981
loop_
_publ_author_name
'Binobaid, Abeer'
'Iglesias, Manuel'
'Beetstra, Dirk J.'
'Kariuki, Benson'
'Dervisi, Athanasia'
'Fallis, Ian A.'
'Cavell, Kingsley J.'

_publ_section_title
;
 Expanded ring and functionalised expanded ring N-heterocyclic carbenes
 as ligands in catalysis
;
_journal_issue 35
_journal_name_full 'Dalton Transactions'
_journal_page_first 7099
_journal_paper_doi 10.1039/b909834h
_journal_year 2009
_chemical_formula_moiety 'C19 H24 N3, I'
_chemical_formula_sum 'C19 H24 I N3'
_chemical_formula_weight 421.31
_chemical_name_systematic
;
?
;
_space_group_IT_number 14
_symmetry_cell_setting monoclinic
_symmetry_space_group_name_Hall '-P 2ybc'
_symmetry_space_group_name_H-M 'P 1 21/c 1'
_atom_sites_solution_hydrogens geom
_atom_sites_solution_primary direct
_atom_sites_solution_secondary difmap
_audit_creation_method SHELXL-97
_cell_angle_alpha 90.00
_cell_angle_beta 104.21(3)
_cell_angle_gamma 90.00
_cell_formula_units_Z 4
_cell_length_a 13.432(3)
_cell_length_b 17.575(4)
_cell_length_c 7.9907(16)
_cell_measurement_reflns_used 3436
_cell_measurement_temperature 150(2)
_cell_measurement_theta_max 27.00
_cell_measurement_theta_min 2.95
_cell_volume 1828.6(7)
_computing_cell_refinement DENZO/SCALEPACK
_computing_data_collection 'cOLLECT,Nonius BV, 1997-2001'
_computing_data_reduction DENZO/SCALEPACK
_computing_structure_refinement SHELXL-97
_computing_structure_solution SHELXs-97
_diffrn_ambient_temperature 150(2)
_diffrn_measured_fraction_theta_full 0.992
_diffrn_measured_fraction_theta_max 0.992
_diffrn_measurement_device_type 'Nonius Kappa CCD'
_diffrn_measurement_method 'CCD scans'
_diffrn_radiation_monochromator graphite
_diffrn_radiation_source 'fine-focus sealed tube'
_diffrn_radiation_type MoK\a
_diffrn_radiation_wavelength 0.71073
_diffrn_reflns_av_R_equivalents 0.0278
_diffrn_reflns_av_sigmaI/netI 0.0437
_diffrn_reflns_limit_h_max 17
_diffrn_reflns_limit_h_min -17
_diffrn_reflns_limit_k_max 22
_diffrn_reflns_limit_k_min -22
_diffrn_reflns_limit_l_max 10
_diffrn_reflns_limit_l_min -10
_diffrn_reflns_number 6579
_diffrn_reflns_theta_full 27.00
_diffrn_reflns_theta_max 27.00
_diffrn_reflns_theta_min 2.95
_exptl_absorpt_coefficient_mu 1.755
_exptl_absorpt_correction_T_max 0.753
_exptl_absorpt_correction_T_min 0.404
_exptl_absorpt_correction_type empirical
_exptl_absorpt_process_details Denzo/scalepack
_exptl_crystal_colour colourless
_exptl_crystal_density_diffrn 1.530
_exptl_crystal_density_method 'not measured'
_exptl_crystal_description block
_exptl_crystal_F_000 848
_exptl_crystal_size_max 0.40
_exptl_crystal_size_mid 0.30
_exptl_crystal_size_min 0.20
_refine_diff_density_max 0.341
_refine_diff_density_min -0.564
_refine_diff_density_rms 0.082
_refine_ls_extinction_method none
_refine_ls_goodness_of_fit_ref 1.038
_refine_ls_hydrogen_treatment constr
_refine_ls_matrix_type full
_refine_ls_number_parameters 211
_refine_ls_number_reflns 3964
_refine_ls_number_restraints 0
_refine_ls_restrained_S_all 1.038
_refine_ls_R_factor_all 0.0341
_refine_ls_R_factor_gt 0.0269
_refine_ls_shift/su_max 0.001
_refine_ls_shift/su_mean 0.000
_refine_ls_structure_factor_coef Fsqd
_refine_ls_weighting_details 'calc w=1/[\s^2^(Fo^2^)+(0.0065P)^2^+1.6367P] where P=(Fo^2^+2Fc^2^)/3'
_refine_ls_weighting_scheme calc
_refine_ls_wR_factor_gt 0.0566
_refine_ls_wR_factor_ref 0.0591
_reflns_number_gt 3436
_reflns_number_total 3964
_reflns_threshold_expression >2sigma(I)
_cod_data_source_file b909834h.txt
_cod_data_source_block asKJC40
_cod_original_cell_volume 1828.6(6)
_cod_original_sg_symbol_H-M P2(1)/c
_cod_database_code 7001981

loop_
_symmetry_equiv_pos_as_xyz
'x, y, z'
'-x, y+1/2, -z+1/2'
'-x, -y, -z'
'x, -y-1/2, z-1/2'

loop_
_atom_site_label
_atom_site_type_symbol
_atom_site_fract_x
_atom_site_fract_y
_atom_site_fract_z
_atom_site_U_iso_or_equiv
_atom_site_adp_type
_atom_site_occupancy
_atom_site_symmetry_multiplicity
_atom_site_calc_flag
_atom_site_refinement_flags
_atom_site_disorder_assembly
_atom_site_disorder_group
I1 I 0.311617(12) 0.075408(8) 0.78471(2) 0.02311(6) Uani 1 1 d . . .
N1 N 0.84815(15) 0.39292(10) 0.4537(2) 0.0172(4) Uani 1 1 d . . .
C1 C 0.78130(18) 0.33710(13) 0.4272(3) 0.0178(5) Uani 1 1 d . . .
H1 H 0.8071 0.2878 0.4621 0.021 Uiso 1 1 calc R . .
N2 N 0.68140(15) 0.34249(10) 0.3567(2) 0.0176(4) Uani 1 1 d . . .
C2 C 0.83036(19) 0.46995(13) 0.3707(3) 0.0210(5) Uani 1 1 d . . .
H2A H 0.8969 0.4913 0.3610 0.025 Uiso 1 1 calc R . .
H2B H 0.8017 0.5043 0.4452 0.025 Uiso 1 1 calc R . .
N3 N 0.67772(16) 0.20959(11) 0.3419(3) 0.0224(5) Uani 1 1 d . . .
C3 C 0.7571(2) 0.46675(14) 0.1923(3) 0.0232(5) Uani 1 1 d . . .
H3A H 0.7727 0.4208 0.1316 0.028 Uiso 1 1 calc R . .
H3B H 0.7692 0.5117 0.1253 0.028 Uiso 1 1 calc R . .
C4 C 0.6440(2) 0.46489(14) 0.1963(3) 0.0236(5) Uani 1 1 d . . .
H4A H 0.6198 0.5174 0.2077 0.028 Uiso 1 1 calc R . .
H4B H 0.6028 0.4435 0.0864 0.028 Uiso 1 1 calc R . .
C5 C 0.62847(19) 0.41701(12) 0.3458(3) 0.0207(5) Uani 1 1 d . . .
H5A H 0.6548 0.4452 0.4550 0.025 Uiso 1 1 calc R . .
H5B H 0.5541 0.4084 0.3320 0.025 Uiso 1 1 calc R . .
C6 C 0.95289(18) 0.37411(12) 0.5471(3) 0.0170(5) Uani 1 1 d . . .
C7 C 0.98115(18) 0.38540(12) 0.7262(3) 0.0182(5) Uani 1 1 d . . .
C8 C 1.08193(19) 0.36588(13) 0.8116(3) 0.0193(5) Uani 1 1 d . . .
H8 H 1.1036 0.3728 0.9330 0.023 Uiso 1 1 calc R . .
C9 C 1.15115(19) 0.33680(13) 0.7250(3) 0.0201(5) Uani 1 1 d . . .
C10 C 1.1194(2) 0.32734(13) 0.5471(3) 0.0229(5) Uani 1 1 d . . .
H10 H 1.1666 0.3078 0.4867 0.027 Uiso 1 1 calc R . .
C11 C 1.0201(2) 0.34575(13) 0.4549(3) 0.0216(5) Uani 1 1 d . . .
C12 C 0.9070(2) 0.41572(16) 0.8233(3) 0.0292(6) Uani 1 1 d . . .
H12A H 0.8670 0.4573 0.7575 0.044 Uiso 1 1 calc R . .
H12B H 0.9452 0.4347 0.9361 0.044 Uiso 1 1 calc R . .
H12C H 0.8606 0.3749 0.8395 0.044 Uiso 1 1 calc R . .
C13 C 1.2599(2) 0.31650(14) 0.8184(4) 0.0272(6) Uani 1 1 d . . .
H13A H 1.2684 0.3227 0.9430 0.041 Uiso 1 1 calc R . .
H13B H 1.3079 0.3501 0.7796 0.041 Uiso 1 1 calc R . .
H13C H 1.2738 0.2635 0.7932 0.041 Uiso 1 1 calc R . .
C14 C 0.9893(2) 0.33467(17) 0.2617(3) 0.0363(7) Uani 1 1 d . . .
H14A H 0.9392 0.2932 0.2333 0.054 Uiso 1 1 calc R . .
H14B H 1.0501 0.3219 0.2203 0.054 Uiso 1 1 calc R . .
H14C H 0.9586 0.3817 0.2062 0.054 Uiso 1 1 calc R . .
C15 C 0.62532(18) 0.27351(13) 0.2961(3) 0.0176(5) Uani 1 1 d . . .
C16 C 0.52661(19) 0.27748(14) 0.1924(3) 0.0226(5) Uani 1 1 d . . .
H16 H 0.4926 0.3248 0.1631 0.027 Uiso 1 1 calc R . .
C17 C 0.4794(2) 0.20877(14) 0.1331(3) 0.0250(6) Uani 1 1 d . . .
H17 H 0.4119 0.2084 0.0603 0.030 Uiso 1 1 calc R . .
C18 C 0.53091(19) 0.14120(14) 0.1802(3) 0.0234(5) Uani 1 1 d . . .
H18 H 0.4993 0.0938 0.1421 0.028 Uiso 1 1 calc R . .
C19 C 0.6294(2) 0.14411(14) 0.2840(3) 0.0237(5) Uani 1 1 d . . .
H19 H 0.6650 0.0976 0.3163 0.028 Uiso 1 1 calc R . .

loop_
_atom_site_aniso_label
_atom_site_aniso_U_11
_atom_site_aniso_U_22
_atom_site_aniso_U_33
_atom_site_aniso_U_23
_atom_site_aniso_U_13
_atom_site_aniso_U_12
I1 0.02447(10) 0.01947(9) 0.02331(10) 0.00098(6) 0.00189(7) -0.00444(6)
N1 0.0163(10) 0.0155(9) 0.0178(10) 0.0007(8) 0.0004(8) 0.0007(8)
C1 0.0186(12) 0.0187(11) 0.0154(12) 0.0002(9) 0.0025(9) -0.0006(9)
N2 0.0147(10) 0.0159(9) 0.0210(11) -0.0005(8) 0.0023(8) 0.0000(8)
C2 0.0228(13) 0.0174(11) 0.0210(13) 0.0039(9) 0.0018(10) -0.0028(9)
N3 0.0203(11) 0.0190(10) 0.0251(12) -0.0010(8) 0.0001(9) -0.0020(8)
C3 0.0261(14) 0.0220(12) 0.0195(13) 0.0056(10) 0.0018(11) 0.0021(10)
C4 0.0223(14) 0.0222(12) 0.0231(13) 0.0017(10) -0.0007(11) 0.0048(10)
C5 0.0197(13) 0.0171(11) 0.0238(13) -0.0045(9) 0.0024(10) 0.0035(9)
C6 0.0125(11) 0.0157(11) 0.0204(12) 0.0014(9) -0.0006(9) -0.0016(8)
C7 0.0180(12) 0.0182(11) 0.0191(12) 0.0014(9) 0.0059(10) -0.0011(9)
C8 0.0179(13) 0.0218(12) 0.0172(12) 0.0003(9) 0.0025(10) -0.0013(9)
C9 0.0156(12) 0.0171(11) 0.0269(13) 0.0010(10) 0.0038(10) -0.0013(9)
C10 0.0240(14) 0.0211(12) 0.0252(13) -0.0016(10) 0.0092(11) 0.0032(10)
C11 0.0268(14) 0.0181(11) 0.0204(13) 0.0003(9) 0.0066(11) 0.0014(10)
C12 0.0231(14) 0.0436(16) 0.0216(14) 0.0012(11) 0.0066(11) 0.0091(12)
C13 0.0196(14) 0.0265(13) 0.0342(15) -0.0017(11) 0.0040(11) 0.0037(10)
C14 0.0424(19) 0.0460(17) 0.0191(14) -0.0042(12) 0.0048(13) 0.0139(14)
C15 0.0173(12) 0.0176(11) 0.0180(12) -0.0029(9) 0.0046(9) -0.0036(9)
C16 0.0184(13) 0.0223(12) 0.0244(13) -0.0022(10) 0.0003(10) 0.0009(10)
C17 0.0164(13) 0.0316(14) 0.0253(14) -0.0031(10) 0.0017(11) -0.0031(10)
C18 0.0198(13) 0.0238(12) 0.0271(14) -0.0048(10) 0.0068(11) -0.0073(10)
C19 0.0247(14) 0.0188(12) 0.0277(14) -0.0001(10) 0.0064(11) -0.0015(10)

loop_
_atom_type_symbol
_atom_type_description
_atom_type_scat_dispersion_real
_atom_type_scat_dispersion_imag
_atom_type_scat_source
C C 0.0033 0.0016 'International Tables Vol C Tables 4.2.6.8 and 6.1.1.4'
H H 0.0000 0.0000 'International Tables Vol C Tables 4.2.6.8 and 6.1.1.4'
N N 0.0061 0.0033 'International Tables Vol C Tables 4.2.6.8 and 6.1.1.4'
I I -0.4742 1.8119 'International Tables Vol C Tables 4.2.6.8 and 6.1.1.4'

loop_
_geom_angle_atom_site_label_1
_geom_angle_atom_site_label_2
_geom_angle_atom_site_label_3
_geom_angle
_geom_angle_site_symmetry_1
_geom_angle_site_symmetry_3
_geom_angle_publ_flag
C1 N1 C6 116.68(18) . . ?
C1 N1 C2 125.11(19) . . ?
C6 N1 C2 117.34(18) . . ?
N1 C1 N2 126.6(2) . . ?
C1 N2 C15 118.17(19) . . ?
C1 N2 C5 120.61(19) . . ?
C15 N2 C5 121.19(19) . . ?
N1 C2 C3 112.14(18) . . ?
C15 N3 C19 116.8(2) . . ?
C2 C3 C4 113.5(2) . . ?
C5 C4 C3 111.0(2) . . ?
N2 C5 C4 112.3(2) . . ?
C11 C6 C7 122.9(2) . . ?
C11 C6 N1 118.7(2) . . ?
C7 C6 N1 118.4(2) . . ?
C8 C7 C6 116.7(2) . . ?
C8 C7 C12 121.3(2) . . ?
C6 C7 C12 122.0(2) . . ?
C9 C8 C7 122.3(2) . . ?
C8 C9 C10 118.7(2) . . ?
C8 C9 C13 121.7(2) . . ?
C10 C9 C13 119.6(2) . . ?
C9 C10 C11 121.7(2) . . ?
C6 C11 C10 117.7(2) . . ?
C6 C11 C14 122.5(2) . . ?
C10 C11 C14 119.8(2) . . ?
N3 C15 C16 125.0(2) . . ?
N3 C15 N2 114.80(19) . . ?
C16 C15 N2 120.2(2) . . ?
C15 C16 C17 116.8(2) . . ?
C18 C17 C16 119.9(2) . . ?
C19 C18 C17 118.4(2) . . ?
N3 C19 C18 123.3(2) . . ?

loop_
_geom_bond_atom_site_label_1
_geom_bond_atom_site_label_2
_geom_bond_distance
_geom_bond_site_symmetry_2
_geom_bond_publ_flag
N1 C1 1.312(3) . ?
N1 C6 1.459(3) . ?
N1 C2 1.501(3) . ?
C1 N2 1.325(3) . ?
N2 C15 1.447(3) . ?
N2 C5 1.483(3) . ?
C2 C3 1.521(3) . ?
N3 C15 1.329(3) . ?
N3 C19 1.346(3) . ?
C3 C4 1.528(4) . ?
C4 C5 1.517(3) . ?
C6 C11 1.390(3) . ?
C6 C7 1.402(3) . ?
C7 C8 1.401(3) . ?
C7 C12 1.502(3) . ?
C8 C9 1.386(3) . ?
C9 C10 1.390(3) . ?
C9 C13 1.511(3) . ?
C10 C11 1.394(3) . ?
C11 C14 1.509(3) . ?
C15 C16 1.382(3) . ?
C16 C17 1.392(3) . ?
C17 C18 1.379(3) . ?
C18 C19 1.379(3) . ?

loop_
_cod_related_entry_id
_cod_related_entry_database
_cod_related_entry_code
1 ChemSpider 25946146
